data_4081642
loop_
_publ_author_name
'Liu, Bo'
'Chen, Congyan'
'Zhang, Yuejiao'
'Liu, Xiaolong'
'Chen, Wanzhi'

_publ_section_title
;
 Dinuclear Copper(I) Complexes of Phenanthrolinyl-Functionalized NHC
 Ligands
;
_journal_issue 19
_journal_name_full Organometallics
_journal_page_first 5451
_journal_paper_doi 10.1021/om400738c
_journal_volume 32
_journal_year 2013
_chemical_formula_sum 'C56 H55 Cu2 F12 N9 P2'
_chemical_formula_weight 1271.11
_chemical_name_systematic
; 
 ? 
;
_space_group_IT_number 2
_symmetry_cell_setting triclinic
_symmetry_space_group_name_Hall '-P 1'
_symmetry_space_group_name_H-M 'P -1'
_atom_sites_solution_hydrogens geom
_atom_sites_solution_primary direct
_atom_sites_solution_secondary difmap
_audit_creation_method SHELXL-97
_cell_angle_alpha 82.213(3)
_cell_angle_beta 76.549(3)
_cell_angle_gamma 68.976(3)
_cell_formula_units_Z 2
_cell_length_a 12.5977(4)
_cell_length_b 15.5407(6)
_cell_length_c 16.4400(6)
_cell_measurement_reflns_used 6684
_cell_measurement_temperature 293(2)
_cell_measurement_theta_max 29.3296
_cell_measurement_theta_min 2.7948
_cell_volume 2917.10(19)
_computing_structure_refinement 'SHELXL-97 (Sheldrick, 1997)'
_computing_structure_solution 'SHELXS-97 (Sheldrick, 1990)'
_diffrn_ambient_temperature 293(2)
_diffrn_measured_fraction_theta_full 0.997
_diffrn_measured_fraction_theta_max 0.997
_diffrn_radiation_monochromator graphite
_diffrn_radiation_source 'fine-focus sealed tube'
_diffrn_radiation_type MoK\a
_diffrn_radiation_wavelength 0.71073
_diffrn_reflns_av_R_equivalents 0.0269
_diffrn_reflns_av_sigmaI/netI 0.0447
_diffrn_reflns_limit_h_max 14
_diffrn_reflns_limit_h_min -14
_diffrn_reflns_limit_k_max 18
_diffrn_reflns_limit_k_min -18
_diffrn_reflns_limit_l_max 15
_diffrn_reflns_limit_l_min -19
_diffrn_reflns_number 18525
_diffrn_reflns_theta_full 25.01
_diffrn_reflns_theta_max 25.01
_diffrn_reflns_theta_min 2.80
_exptl_absorpt_coefficient_mu 0.867
_exptl_absorpt_correction_T_max 0.8456
_exptl_absorpt_correction_T_min 0.8123
_exptl_absorpt_correction_type multi-scan
_exptl_absorpt_process_details sadabs
_exptl_crystal_colour purple
_exptl_crystal_density_diffrn 1.447
_exptl_crystal_density_method 'not measured'
_exptl_crystal_description block
_exptl_crystal_F_000 1300
_exptl_crystal_size_max 0.25
_exptl_crystal_size_mid 0.24
_exptl_crystal_size_min 0.20
_refine_diff_density_max 0.903
_refine_diff_density_min -0.464
_refine_diff_density_rms 0.071
_refine_ls_extinction_method none
_refine_ls_goodness_of_fit_ref 1.078
_refine_ls_hydrogen_treatment constr
_refine_ls_matrix_type full
_refine_ls_number_parameters 739
_refine_ls_number_reflns 10254
_refine_ls_number_restraints 0
_refine_ls_restrained_S_all 1.078
_refine_ls_R_factor_all 0.0917
_refine_ls_R_factor_gt 0.0626
_refine_ls_shift/su_max 0.001
_refine_ls_shift/su_mean 0.000
_refine_ls_structure_factor_coef Fsqd
_refine_ls_weighting_details 'calc w=1/[\s^2^(Fo^2^)+(0.1029P)^2^+1.8379P] where P=(Fo^2^+2Fc^2^)/3'
_refine_ls_weighting_scheme calc
_refine_ls_wR_factor_gt 0.1709
_refine_ls_wR_factor_ref 0.1958
_reflns_number_gt 7258
_reflns_number_total 10254
_reflns_threshold_expression >2sigma(I)
_cod_data_source_file om400738c_si_002.cif
_cod_data_source_block 7
_cod_depositor_comments
;
The following automatic conversions were performed:

'_symmetry_cell_setting' value 'Triclinic' changed to 'triclinic'
according to /home/saulius/struct/CIF-dictionaries/cif_core.dic
dictionary named 'cif_core.dic' version 2.4.2 from 2011-04-26.

Automatic conversion script
Id: cif_fix_values 1891 2012-01-12 08:04:46Z andrius 
;
_cod_original_cell_volume 2917.10(18)
_cod_original_sg_symbol_H-M 'P-1   '
_cod_database_code 4081642

loop_
_symmetry_equiv_pos_as_xyz
'x, y, z'
'-x, -y, -z'

loop_
_atom_site_label
_atom_site_type_symbol
_atom_site_fract_x
_atom_site_fract_y
_atom_site_fract_z
_atom_site_U_iso_or_equiv
_atom_site_adp_type
_atom_site_occupancy
_atom_site_symmetry_multiplicity
_atom_site_calc_flag
_atom_site_refinement_flags
Cu1 Cu 0.93870(4) 0.23996(3) 0.17980(3) 0.04269(17) Uani 1 1 d .
Cu2 Cu 0.87454(5) 0.23524(4) 0.34545(4) 0.0615(2) Uani 1 1 d .
P2 P 0.84720(15) 0.39847(13) 0.64572(12) 0.0900(5) Uani 1 1 d .
P1 P 0.39325(17) 0.13726(13) 0.65702(13) 0.0923(6) Uani 1 1 d .
C13 C 0.8387(3) 0.1735(3) 0.1770(3) 0.0418(9) Uani 1 1 d .
N2 N 0.8227(3) 0.0992(2) 0.2274(2) 0.0521(9) Uani 1 1 d .
N1 N 0.7588(3) 0.1936(2) 0.1280(2) 0.0448(8) Uani 1 1 d .
C23 C 0.6648(4) 0.4124(3) 0.0003(3) 0.0579(12) Uani 1 1 d .
H23 H 0.6151 0.4731 0.0059 0.069 Uiso 1 1 calc R
C17 C 0.8163(4) 0.2308(3) -0.0199(3) 0.0540(11) Uani 1 1 d .
C16 C 0.7495(3) 0.2618(3) 0.0577(3) 0.0456(10) Uani 1 1 d .
C24 C 0.6730(3) 0.3510(3) 0.0706(3) 0.0477(10) Uani 1 1 d .
C15 C 0.6959(4) 0.1337(3) 0.1465(3) 0.0615(13) Uani 1 1 d .
H15 H 0.6374 0.1345 0.1204 0.074 Uiso 1 1 calc R
C14 C 0.7344(4) 0.0752(3) 0.2080(4) 0.0656(13) Uani 1 1 d .
H14 H 0.7081 0.0274 0.2336 0.079 Uiso 1 1 calc R
C45 C 1.2871(5) 0.1024(4) 0.1868(4) 0.0675(13) Uani 1 1 d .
H45 H 1.2189 0.1412 0.2241 0.081 Uiso 1 1 calc R
N3 N 0.9379(3) 0.0953(3) 0.3201(2) 0.0558(10) Uani 1 1 d .
C43 C 1.2078(4) 0.2263(3) 0.0769(3) 0.0516(11) Uani 1 1 d .
C9 C 1.0195(4) 0.0465(4) 0.3660(3) 0.0690(15) Uani 1 1 d .
C27 C 0.5754(5) 0.4795(4) 0.1724(3) 0.0733(14) Uani 1 1 d .
H27A H 0.6479 0.4878 0.1702 0.110 Uiso 1 1 calc R
H27B H 0.5273 0.4931 0.2269 0.110 Uiso 1 1 calc R
H27C H 0.5369 0.5203 0.1307 0.110 Uiso 1 1 calc R
C25 C 0.5977(4) 0.3795(3) 0.1554(3) 0.0539(11) Uani 1 1 d .
H25 H 0.6379 0.3395 0.1982 0.065 Uiso 1 1 calc R
C51 C 1.1982(4) 0.2617(3) -0.0037(3) 0.0608(12) Uani 1 1 d .
C44 C 1.2735(4) 0.1352(3) 0.0978(3) 0.0549(11) Uani 1 1 d .
C22 C 0.7292(4) 0.3843(4) -0.0775(3) 0.0638(13) Uani 1 1 d .
H22 H 0.7220 0.4262 -0.1237 0.077 Uiso 1 1 calc R
C21 C 0.8034(5) 0.2959(4) -0.0876(3) 0.0660(13) Uani 1 1 d .
H21 H 0.8463 0.2786 -0.1406 0.079 Uiso 1 1 calc R
C48 C 1.3306(4) 0.0787(4) 0.0314(4) 0.0704(14) Uani 1 1 d .
H48 H 1.3755 0.0177 0.0420 0.085 Uiso 1 1 calc R
C26 C 0.4821(4) 0.3645(4) 0.1650(4) 0.0804(16) Uani 1 1 d .
H26A H 0.4448 0.3975 0.1198 0.121 Uiso 1 1 calc R
H26B H 0.4333 0.3868 0.2174 0.121 Uiso 1 1 calc R
H26C H 0.4955 0.2998 0.1638 0.121 Uiso 1 1 calc R
C20 C 1.0239(5) 0.1290(4) -0.0645(5) 0.095(2) Uani 1 1 d .
H20A H 1.0298 0.1619 -0.1182 0.143 Uiso 1 1 calc R
H20B H 1.0746 0.0660 -0.0697 0.143 Uiso 1 1 calc R
H20C H 1.0458 0.1575 -0.0258 0.143 Uiso 1 1 calc R
C12 C 0.8961(4) 0.0483(3) 0.2831(3) 0.0578(12) Uani 1 1 d .
C18 C 0.8992(4) 0.1315(4) -0.0323(3) 0.0655(13) Uani 1 1 d .
H18 H 0.8957 0.0978 0.0226 0.079 Uiso 1 1 calc R
N8 N 1.1497(3) 0.2890(2) 0.1439(2) 0.0520(9) Uani 1 1 d .
N5 N 0.6972(4) 0.2798(3) 0.3770(2) 0.0663(11) Uani 1 1 d .
N6 N 0.8401(3) 0.3766(3) 0.3118(2) 0.0578(10) Uani 1 1 d .
N4 N 1.0138(4) 0.1919(4) 0.4030(3) 0.0764(13) Uani 1 1 d .
C40 C 1.0391(4) 0.3058(3) 0.1847(3) 0.0467(10) Uani 1 1 d .
C8 C 1.0599(5) -0.0518(5) 0.3737(4) 0.088(2) Uani 1 1 d .
C41 C 1.1991(5) 0.3454(4) 0.1678(4) 0.0744(15) Uani 1 1 d .
H41 H 1.2745 0.3453 0.1479 0.089 Uiso 1 1 calc R
C42 C 1.1196(5) 0.3993(4) 0.2239(4) 0.0778(16) Uani 1 1 d .
H42 H 1.1278 0.4449 0.2507 0.093 Uiso 1 1 calc R
C19 C 0.8610(6) 0.0834(5) -0.0899(4) 0.095(2) Uani 1 1 d .
H19A H 0.8585 0.1174 -0.1431 0.142 Uiso 1 1 calc R
H19B H 0.7853 0.0807 -0.0649 0.142 Uiso 1 1 calc R
H19C H 0.9153 0.0219 -0.0978 0.142 Uiso 1 1 calc R
C36 C 0.7278(4) 0.4245(4) 0.3467(3) 0.0627(13) Uani 1 1 d .
C47 C 1.2947(6) 0.0032(4) 0.2096(4) 0.0886(18) Uani 1 1 d .
H47A H 1.2303 -0.0067 0.1955 0.133 Uiso 1 1 calc R
H47B H 1.2925 -0.0097 0.2686 0.133 Uiso 1 1 calc R
H47C H 1.3659 -0.0370 0.1790 0.133 Uiso 1 1 calc R
C39 C 0.9112(4) 0.4234(3) 0.2828(3) 0.0598(12) Uani 1 1 d .
C54 C 1.0297(7) 0.3694(5) -0.0675(6) 0.122(3) Uani 1 1 d .
H54A H 1.0610 0.3322 -0.1152 0.183 Uiso 1 1 calc R
H54B H 0.9936 0.4326 -0.0855 0.183 Uiso 1 1 calc R
H54C H 0.9731 0.3479 -0.0291 0.183 Uiso 1 1 calc R
C52 C 1.1277(5) 0.3624(4) -0.0237(4) 0.0739(15) Uani 1 1 d .
H52 H 1.0920 0.3921 0.0296 0.089 Uiso 1 1 calc R
C35 C 0.6875(5) 0.5219(4) 0.3514(3) 0.0743(16) Uani 1 1 d .
C5 C 1.0656(5) 0.0981(5) 0.4048(3) 0.0801(19) Uani 1 1 d .
C10 C 1.0043(6) -0.0957(4) 0.3395(4) 0.093(2) Uani 1 1 d .
H10 H 1.0224 -0.1593 0.3487 0.111 Uiso 1 1 calc R
C11 C 0.9240(5) -0.0484(4) 0.2930(4) 0.0788(17) Uani 1 1 d .
H11 H 0.8885 -0.0783 0.2684 0.095 Uiso 1 1 calc R
C28 C 0.6257(5) 0.2325(5) 0.3989(4) 0.0853(18) Uani 1 1 d .
H28 H 0.6563 0.1684 0.4007 0.102 Uiso 1 1 calc R
C49 C 1.3223(5) 0.1106(4) -0.0492(4) 0.0778(16) Uani 1 1 d .
H49 H 1.3604 0.0709 -0.0924 0.093 Uiso 1 1 calc R
C38 C 0.8808(6) 0.5181(4) 0.2920(4) 0.0770(16) Uani 1 1 d .
H38 H 0.9355 0.5475 0.2746 0.092 Uiso 1 1 calc R
C32 C 0.6509(4) 0.3752(4) 0.3749(3) 0.0638(14) Uani 1 1 d .
C31 C 0.5307(5) 0.4224(5) 0.3994(3) 0.0792(17) Uani 1 1 d .
N7 N 1.0207(3) 0.3747(3) 0.2354(3) 0.0571(10) Uani 1 1 d .
F3 F 0.3418(5) 0.2101(4) 0.5909(3) 0.164(2) Uani 1 1 d .
C50 C 1.2578(5) 0.2015(4) -0.0673(4) 0.0744(15) Uani 1 1 d .
H50 H 1.2543 0.2224 -0.1227 0.089 Uiso 1 1 calc R
F6 F 0.4159(7) 0.0778(5) 0.7381(4) 0.192(3) Uani 1 1 d .
C34 C 0.5650(6) 0.5677(5) 0.3804(4) 0.092(2) Uani 1 1 d .
H34 H 0.5366 0.6313 0.3851 0.111 Uiso 1 1 calc R
C33 C 0.4921(6) 0.5211(5) 0.4005(4) 0.088(2) Uani 1 1 d .
H33 H 0.4131 0.5534 0.4158 0.106 Uiso 1 1 calc R
C1 C 1.0576(6) 0.2417(6) 0.4364(4) 0.100(2) Uani 1 1 d .
H1 H 1.0226 0.3056 0.4359 0.119 Uiso 1 1 calc R
F1 F 0.3462(7) 0.0651(5) 0.6346(4) 0.185(3) Uani 1 1 d .
C37 C 0.7686(6) 0.5662(4) 0.3271(4) 0.0858(18) Uani 1 1 d .
H37 H 0.7466 0.6289 0.3347 0.103 Uiso 1 1 calc R
C4 C 1.1622(5) 0.0496(7) 0.4431(4) 0.106(3) Uani 1 1 d .
C46 C 1.3943(7) 0.1155(5) 0.2049(5) 0.112(3) Uani 1 1 d .
H46A H 1.4625 0.0796 0.1681 0.168 Uiso 1 1 calc R
H46B H 1.4005 0.0955 0.2620 0.168 Uiso 1 1 calc R
H46C H 1.3868 0.1796 0.1959 0.168 Uiso 1 1 calc R
C6 C 1.2039(6) -0.0490(7) 0.4467(5) 0.120(4) Uani 1 1 d .
H6 H 1.2682 -0.0809 0.4707 0.144 Uiso 1 1 calc R
C29 C 0.5027(6) 0.2767(6) 0.4200(4) 0.099(2) Uani 1 1 d .
H29 H 0.4539 0.2418 0.4329 0.118 Uiso 1 1 calc R
C30 C 0.4579(6) 0.3707(6) 0.4211(4) 0.094(2) Uani 1 1 d .
H30 H 0.3782 0.4001 0.4364 0.113 Uiso 1 1 calc R
C7 C 1.1536(7) -0.0962(6) 0.4170(5) 0.114(3) Uani 1 1 d .
H7 H 1.1800 -0.1603 0.4244 0.137 Uiso 1 1 calc R
C3 C 1.2061(7) 0.1050(10) 0.4756(5) 0.139(4) Uani 1 1 d .
H3 H 1.2709 0.0772 0.4999 0.167 Uiso 1 1 calc R
F4 F 0.4260(11) 0.2077(5) 0.6844(8) 0.333(8) Uani 1 1 d .
C53 C 1.2043(7) 0.4144(5) -0.0753(6) 0.116(3) Uani 1 1 d .
H53A H 1.2654 0.4088 -0.0471 0.174 Uiso 1 1 calc R
H53B H 1.1587 0.4784 -0.0822 0.174 Uiso 1 1 calc R
H53C H 1.2373 0.3889 -0.1292 0.174 Uiso 1 1 calc R
C2 C 1.1569(7) 0.1989(9) 0.4727(5) 0.133(4) Uani 1 1 d .
H2 H 1.1883 0.2344 0.4943 0.160 Uiso 1 1 calc R
F2 F 0.5032(7) 0.0919(7) 0.6057(9) 0.348(8) Uani 1 1 d .
C55 C 0.5365(8) 0.2389(7) 0.9182(8) 0.123(3) Uani 1 1 d .
C56 C 0.5532(8) 0.2593(6) 0.8286(6) 0.131(3) Uani 1 1 d .
H56A H 0.4941 0.3160 0.8163 0.197 Uiso 1 1 calc R
H56B H 0.5483 0.2101 0.8018 0.197 Uiso 1 1 calc R
H56C H 0.6281 0.2654 0.8082 0.197 Uiso 1 1 calc R
N9 N 0.5228(10) 0.2273(9) 0.9863(7) 0.194(5) Uani 1 1 d .
F5 F 0.2652(8) 0.1753(8) 0.7106(6) 0.271(5) Uani 1 1 d .
F12 F 0.8903(5) 0.3975(4) 0.7282(3) 0.1410(17) Uani 1 1 d .
F8 F 0.9622(5) 0.3301(5) 0.6054(4) 0.204(3) Uani 1 1 d .
F9 F 0.8043(5) 0.4104(7) 0.5625(4) 0.218(4) Uani 1 1 d .
F10 F 0.9044(9) 0.4733(6) 0.6136(4) 0.233(4) Uani 1 1 d .
F11 F 0.7327(6) 0.4663(6) 0.6849(5) 0.238(4) Uani 1 1 d .
F7 F 0.8035(8) 0.3212(5) 0.6826(6) 0.248(4) Uani 1 1 d .

loop_
_atom_site_aniso_label
_atom_site_aniso_U_11
_atom_site_aniso_U_22
_atom_site_aniso_U_33
_atom_site_aniso_U_23
_atom_site_aniso_U_13
_atom_site_aniso_U_12
Cu1 0.0424(3) 0.0447(3) 0.0479(3) 0.0003(2) -0.0131(2) -0.0214(2)
Cu2 0.0595(4) 0.0633(4) 0.0563(4) 0.0000(3) -0.0174(3) -0.0120(3)
P2 0.0811(11) 0.0874(11) 0.0991(13) -0.0337(10) -0.0116(9) -0.0197(9)
P1 0.0990(13) 0.0938(12) 0.1009(13) 0.0312(10) -0.0523(11) -0.0455(10)
C13 0.043(2) 0.036(2) 0.047(2) 0.0041(17) -0.0069(18) -0.0176(18)
N2 0.059(2) 0.046(2) 0.052(2) 0.0086(16) -0.0077(17) -0.0242(18)
N1 0.0450(18) 0.0446(19) 0.056(2) 0.0053(15) -0.0167(16) -0.0267(16)
C23 0.055(3) 0.061(3) 0.056(3) 0.010(2) -0.019(2) -0.018(2)
C17 0.047(2) 0.057(3) 0.065(3) -0.004(2) -0.021(2) -0.020(2)
C16 0.043(2) 0.052(3) 0.052(3) 0.0045(19) -0.0184(19) -0.026(2)
C24 0.041(2) 0.055(3) 0.054(3) 0.000(2) -0.0175(19) -0.022(2)
C15 0.059(3) 0.060(3) 0.083(4) 0.003(3) -0.018(3) -0.041(2)
C14 0.065(3) 0.055(3) 0.086(4) 0.007(3) -0.008(3) -0.039(2)
C45 0.061(3) 0.062(3) 0.081(4) 0.000(3) -0.022(3) -0.020(3)
N3 0.051(2) 0.059(2) 0.045(2) 0.0146(17) -0.0110(17) -0.0095(19)
C43 0.038(2) 0.058(3) 0.065(3) -0.008(2) -0.007(2) -0.025(2)
C9 0.054(3) 0.080(4) 0.050(3) 0.021(3) -0.008(2) -0.006(3)
C27 0.091(4) 0.071(3) 0.061(3) -0.007(3) -0.005(3) -0.036(3)
C25 0.050(2) 0.057(3) 0.054(3) 0.008(2) -0.010(2) -0.022(2)
C51 0.055(3) 0.068(3) 0.068(3) 0.003(2) -0.009(2) -0.035(2)
C44 0.043(2) 0.057(3) 0.068(3) -0.001(2) -0.010(2) -0.023(2)
C22 0.065(3) 0.075(3) 0.052(3) 0.012(2) -0.019(2) -0.024(3)
C21 0.068(3) 0.086(4) 0.046(3) 0.002(2) -0.014(2) -0.030(3)
C48 0.057(3) 0.060(3) 0.088(4) -0.014(3) -0.003(3) -0.015(2)
C26 0.055(3) 0.085(4) 0.100(4) -0.011(3) 0.005(3) -0.033(3)
C20 0.063(3) 0.072(4) 0.146(6) -0.027(4) -0.011(4) -0.017(3)
C12 0.059(3) 0.051(3) 0.051(3) 0.012(2) -0.002(2) -0.015(2)
C18 0.069(3) 0.064(3) 0.069(3) -0.015(2) -0.013(3) -0.025(3)
N8 0.045(2) 0.050(2) 0.071(3) -0.0072(18) -0.0150(18) -0.0247(17)
N5 0.059(2) 0.088(3) 0.045(2) 0.003(2) -0.0056(18) -0.022(2)
N6 0.059(2) 0.061(2) 0.049(2) -0.0168(18) -0.0145(18) -0.008(2)
N4 0.067(3) 0.115(4) 0.047(2) -0.007(2) -0.021(2) -0.023(3)
C40 0.048(2) 0.043(2) 0.052(3) -0.0040(18) -0.0144(19) -0.0156(19)
C8 0.063(3) 0.088(4) 0.068(4) 0.036(3) 0.001(3) 0.004(3)
C41 0.054(3) 0.068(3) 0.116(5) -0.023(3) -0.018(3) -0.032(3)
C42 0.074(3) 0.070(3) 0.114(5) -0.020(3) -0.034(3) -0.039(3)
C19 0.107(5) 0.089(4) 0.103(5) -0.030(4) -0.021(4) -0.041(4)
C36 0.061(3) 0.074(3) 0.045(3) -0.011(2) -0.012(2) -0.009(3)
C47 0.112(5) 0.083(4) 0.087(4) 0.015(3) -0.028(4) -0.055(4)
C39 0.067(3) 0.057(3) 0.062(3) -0.011(2) -0.021(2) -0.021(3)
C54 0.109(5) 0.081(4) 0.191(9) 0.037(5) -0.084(6) -0.034(4)
C52 0.076(3) 0.068(3) 0.083(4) 0.014(3) -0.016(3) -0.036(3)
C35 0.082(4) 0.071(3) 0.054(3) -0.024(3) -0.019(3) 0.003(3)
C5 0.054(3) 0.118(5) 0.043(3) 0.017(3) -0.011(2) -0.006(3)
C10 0.087(4) 0.059(3) 0.092(5) 0.028(3) 0.005(4) -0.003(3)
C11 0.087(4) 0.049(3) 0.083(4) 0.016(3) -0.004(3) -0.018(3)
C28 0.078(4) 0.104(5) 0.065(4) 0.018(3) -0.009(3) -0.031(4)
C49 0.061(3) 0.091(4) 0.080(4) -0.027(3) 0.011(3) -0.031(3)
C38 0.092(4) 0.057(3) 0.084(4) -0.020(3) -0.022(3) -0.020(3)
C32 0.060(3) 0.076(3) 0.039(3) -0.007(2) -0.011(2) -0.003(3)
C31 0.064(3) 0.113(5) 0.047(3) -0.006(3) -0.006(2) -0.016(4)
N7 0.052(2) 0.054(2) 0.072(3) -0.0195(19) -0.0187(19) -0.0171(18)
F3 0.199(5) 0.167(5) 0.137(4) 0.065(4) -0.082(4) -0.072(4)
C50 0.066(3) 0.095(4) 0.063(3) 0.001(3) -0.002(3) -0.035(3)
F6 0.275(8) 0.173(5) 0.149(5) 0.053(4) -0.108(5) -0.081(5)
C34 0.089(4) 0.093(5) 0.071(4) -0.030(3) -0.014(3) 0.006(4)
C33 0.072(4) 0.100(5) 0.061(4) -0.021(3) -0.008(3) 0.011(4)
C1 0.087(4) 0.155(7) 0.064(4) -0.015(4) -0.029(3) -0.037(4)
F1 0.265(7) 0.217(6) 0.151(5) 0.018(4) -0.078(5) -0.161(6)
C37 0.101(5) 0.066(4) 0.086(4) -0.026(3) -0.027(4) -0.009(4)
C4 0.064(4) 0.189(9) 0.047(3) 0.014(4) -0.022(3) -0.022(5)
C46 0.128(6) 0.098(5) 0.153(7) 0.033(5) -0.091(5) -0.064(4)
C6 0.071(4) 0.151(8) 0.076(5) 0.052(5) -0.020(4) 0.019(5)
C29 0.072(4) 0.151(7) 0.069(4) 0.022(4) -0.004(3) -0.050(5)
C30 0.062(4) 0.129(6) 0.073(4) 0.004(4) -0.007(3) -0.019(4)
C7 0.077(5) 0.119(6) 0.091(5) 0.047(5) -0.012(4) 0.010(4)
C3 0.074(5) 0.253(13) 0.064(5) 0.012(6) -0.032(4) -0.022(7)
F4 0.537(17) 0.160(6) 0.501(17) 0.127(8) -0.419(16) -0.211(9)
C53 0.123(6) 0.095(5) 0.145(7) 0.036(5) -0.027(5) -0.069(5)
C2 0.095(6) 0.239(12) 0.080(5) -0.035(6) -0.039(4) -0.051(7)
F2 0.155(6) 0.265(10) 0.533(19) -0.118(11) 0.160(9) -0.071(7)
C55 0.111(6) 0.145(8) 0.147(9) -0.012(7) -0.054(7) -0.065(5)
C56 0.153(8) 0.094(5) 0.154(9) -0.023(5) -0.062(7) -0.025(5)
N9 0.200(9) 0.333(15) 0.141(8) 0.019(9) -0.076(8) -0.184(10)
F5 0.188(7) 0.333(12) 0.234(9) -0.027(9) 0.017(6) -0.053(8)
F12 0.159(4) 0.175(5) 0.117(4) 0.008(3) -0.035(3) -0.090(4)
F8 0.146(5) 0.211(6) 0.187(6) -0.073(5) 0.000(4) 0.021(5)
F9 0.134(4) 0.380(11) 0.144(5) -0.099(6) -0.036(4) -0.059(6)
F10 0.377(11) 0.271(9) 0.142(5) 0.061(5) -0.067(6) -0.235(9)
F11 0.159(5) 0.261(8) 0.198(6) -0.107(6) -0.039(5) 0.079(6)
F7 0.321(10) 0.207(7) 0.286(10) -0.057(7) 0.000(8) -0.195(8)

loop_
_atom_type_symbol
_atom_type_description
_atom_type_scat_dispersion_real
_atom_type_scat_dispersion_imag
_atom_type_scat_source
C C 0.0033 0.0016 'International Tables Vol C Tables 4.2.6.8 and 6.1.1.4'
H H 0.0000 0.0000 'International Tables Vol C Tables 4.2.6.8 and 6.1.1.4'
N N 0.0061 0.0033 'International Tables Vol C Tables 4.2.6.8 and 6.1.1.4'
F F 0.0171 0.0103 'International Tables Vol C Tables 4.2.6.8 and 6.1.1.4'
P P 0.1023 0.0942 'International Tables Vol C Tables 4.2.6.8 and 6.1.1.4'
Cu Cu 0.3201 1.2651 'International Tables Vol C Tables 4.2.6.8 and 6.1.1.4'

loop_
_geom_angle_atom_site_label_1
_geom_angle_atom_site_label_2
_geom_angle_atom_site_label_3
_geom_angle
C13 Cu1 C40 178.97(17)
C13 Cu1 Cu2 88.51(12)
C40 Cu1 Cu2 90.53(13)
N4 Cu2 N5 139.01(17)
N4 Cu2 N3 80.96(19)
N5 Cu2 N3 109.68(18)
N4 Cu2 N6 107.2(2)
N5 Cu2 N6 80.98(18)
N3 Cu2 N6 153.71(14)
N4 Cu2 Cu1 112.00(13)
N5 Cu2 Cu1 108.96(11)
N3 Cu2 Cu1 77.26(10)
N6 Cu2 Cu1 76.53(10)
F7 P2 F11 89.3(6)
F7 P2 F8 90.7(5)
F11 P2 F8 179.5(4)
F7 P2 F9 95.5(5)
F11 P2 F9 90.2(4)
F8 P2 F9 89.2(4)
F7 P2 F10 173.1(5)
F11 P2 F10 94.2(6)
F8 P2 F10 85.8(5)
F9 P2 F10 90.5(5)
F7 P2 F12 90.2(4)
F11 P2 F12 87.4(4)
F8 P2 F12 93.1(4)
F9 P2 F12 173.8(4)
F10 P2 F12 84.0(3)
F2 P1 F4 96.8(8)
F2 P1 F3 97.9(7)
F4 P1 F3 86.6(4)
F2 P1 F6 96.7(7)
F4 P1 F6 90.5(4)
F3 P1 F6 165.3(4)
F2 P1 F1 89.1(6)
F4 P1 F1 174.1(7)
F3 P1 F1 93.6(3)
F6 P1 F1 87.8(4)
F2 P1 F5 171.1(7)
F4 P1 F5 92.1(7)
F3 P1 F5 83.2(5)
F6 P1 F5 82.5(5)
F1 P1 F5 82.0(5)
N1 C13 N2 103.2(3)
N1 C13 Cu1 127.4(3)
N2 C13 Cu1 129.2(3)
C13 N2 C14 110.9(4)
C13 N2 C12 123.2(4)
C14 N2 C12 125.4(4)
C13 N1 C15 111.8(4)
C13 N1 C16 124.3(3)
C15 N1 C16 123.5(4)
C22 C23 C24 121.0(5)
C16 C17 C21 116.1(4)
C16 C17 C18 123.1(4)
C21 C17 C18 120.8(5)
C24 C16 C17 124.3(4)
C24 C16 N1 119.0(4)
C17 C16 N1 116.6(4)
C16 C24 C23 116.4(4)
C16 C24 C25 122.1(4)
C23 C24 C25 121.4(4)
C14 C15 N1 107.4(4)
C15 C14 N2 106.7(4)
C47 C45 C44 114.7(5)
C47 C45 C46 108.7(5)
C44 C45 C46 110.7(5)
C12 N3 C9 117.4(4)
C12 N3 Cu2 130.4(3)
C9 N3 Cu2 110.5(4)
C51 C43 C44 124.4(4)
C51 C43 N8 117.3(4)
C44 C43 N8 118.2(4)
N3 C9 C8 122.1(6)
N3 C9 C5 116.9(5)
C8 C9 C5 121.0(5)
C24 C25 C26 110.4(4)
C24 C25 C27 113.6(4)
C26 C25 C27 109.5(4)
C43 C51 C50 116.5(5)
C43 C51 C52 122.6(5)
C50 C51 C52 120.9(5)
C48 C44 C43 116.1(5)
C48 C44 C45 121.9(5)
C43 C44 C45 121.8(4)
C21 C22 C23 120.8(5)
C22 C21 C17 121.4(5)
C49 C48 C44 121.4(5)
N3 C12 N2 116.4(4)
N3 C12 C11 124.2(5)
N2 C12 C11 119.3(5)
C20 C18 C17 110.9(4)
C20 C18 C19 111.8(5)
C17 C18 C19 111.0(4)
C40 N8 C41 111.9(4)
C40 N8 C43 124.8(3)
C41 N8 C43 123.1(4)
C28 N5 C32 118.5(5)
C28 N5 Cu2 130.2(4)
C32 N5 Cu2 111.3(4)
C39 N6 C36 117.9(4)
C39 N6 Cu2 130.6(3)
C36 N6 Cu2 109.1(4)
C1 N4 C5 118.9(5)
C1 N4 Cu2 129.1(5)
C5 N4 Cu2 112.0(4)
N8 C40 N7 103.3(4)
N8 C40 Cu1 127.6(3)
N7 C40 Cu1 128.9(3)
C10 C8 C9 116.9(5)
C10 C8 C7 125.9(7)
C9 C8 C7 117.2(9)
C42 C41 N8 107.3(5)
C41 C42 N7 106.7(4)
N6 C36 C32 118.0(5)
N6 C36 C35 121.7(5)
C32 C36 C35 120.2(5)
N6 C39 C38 123.7(5)
N6 C39 N7 116.5(4)
C38 C39 N7 119.7(5)
C53 C52 C54 110.7(6)
C53 C52 C51 111.7(5)
C54 C52 C51 111.5(5)
C37 C35 C36 117.7(5)
C37 C35 C34 124.7(6)
C36 C35 C34 117.7(7)
N4 C5 C4 123.7(8)
N4 C5 C9 117.8(4)
C4 C5 C9 118.5(7)
C11 C10 C8 121.4(6)
C10 C11 C12 117.5(7)
N5 C28 C29 122.0(6)
C48 C49 C50 120.8(5)
C37 C38 C39 118.3(6)
N5 C32 C36 117.6(4)
N5 C32 C31 121.9(6)
C36 C32 C31 120.4(5)
C30 C31 C32 118.0(6)
C30 C31 C33 124.2(6)
C32 C31 C33 117.7(6)
C40 N7 C42 110.8(4)
C40 N7 C39 123.8(4)
C42 N7 C39 124.7(4)
C49 C50 C51 120.8(5)
C33 C34 C35 121.3(6)
C34 C33 C31 122.2(6)
N4 C1 C2 120.9(8)
C38 C37 C35 120.2(5)
C3 C4 C5 115.1(9)
C3 C4 C6 126.0(8)
C5 C4 C6 118.9(9)
C7 C6 C4 121.9(7)
C30 C29 C28 119.1(7)
C29 C30 C31 120.2(6)
C6 C7 C8 122.1(8)
C2 C3 C4 121.9(7)
C3 C2 C1 119.5(9)
N9 C55 C56 177.0(13)

loop_
_geom_bond_atom_site_label_1
_geom_bond_atom_site_label_2
_geom_bond_distance
Cu1 C13 1.905(4)
Cu1 C40 1.910(4)
Cu1 Cu2 2.6532(8)
Cu2 N4 2.043(4)
Cu2 N5 2.047(4)
Cu2 N3 2.094(4)
Cu2 N6 2.102(4)
P2 F7 1.495(7)
P2 F11 1.506(5)
P2 F8 1.519(5)
P2 F9 1.550(6)
P2 F10 1.551(7)
P2 F12 1.570(5)
P1 F2 1.430(7)
P1 F4 1.454(6)
P1 F3 1.533(5)
P1 F6 1.539(5)
P1 F1 1.561(6)
P1 F5 1.588(8)
C13 N1 1.358(5)
C13 N2 1.374(5)
N2 C14 1.404(6)
N2 C12 1.412(6)
N1 C15 1.389(5)
N1 C16 1.454(5)
C23 C22 1.378(7)
C23 C24 1.394(6)
C17 C16 1.394(6)
C17 C21 1.396(7)
C17 C18 1.530(7)
C16 C24 1.387(6)
C24 C25 1.513(6)
C15 C14 1.322(7)
C45 C47 1.510(7)
C45 C44 1.512(7)
C45 C46 1.533(8)
N3 C12 1.314(6)
N3 C9 1.359(6)
C43 C51 1.381(7)
C43 C44 1.401(6)
C43 N8 1.450(6)
C9 C8 1.425(9)
C9 C5 1.426(9)
C27 C25 1.529(7)
C25 C26 1.525(7)
C51 C50 1.388(8)
C51 C52 1.531(7)
C44 C48 1.386(7)
C22 C21 1.362(7)
C48 C49 1.364(8)
C20 C18 1.525(8)
C12 C11 1.409(7)
C18 C19 1.534(8)
N8 C40 1.346(6)
N8 C41 1.381(6)
N5 C28 1.316(8)
N5 C32 1.383(7)
N6 C39 1.317(6)
N6 C36 1.367(6)
N4 C1 1.330(8)
N4 C5 1.366(8)
C40 N7 1.368(5)
C8 C10 1.379(10)
C8 C7 1.431(10)
C41 C42 1.317(8)
C42 N7 1.394(6)
C36 C32 1.403(8)
C36 C35 1.420(8)
C39 C38 1.402(7)
C39 N7 1.413(6)
C54 C52 1.533(9)
C52 C53 1.515(8)
C35 C37 1.385(9)
C35 C34 1.441(9)
C5 C4 1.420(8)
C10 C11 1.350(9)
C28 C29 1.430(8)
C49 C50 1.385(8)
C38 C37 1.367(8)
C32 C31 1.411(7)
C31 C30 1.383(9)
C31 C33 1.434(9)
C34 C33 1.322(10)
C1 C2 1.416(10)
C4 C3 1.391(14)
C4 C6 1.427(13)
C6 C7 1.325(12)
C29 C30 1.366(10)
C3 C2 1.365(14)
C55 N9 1.093(12)
C55 C56 1.447(14)

loop_
_geom_torsion_atom_site_label_1
_geom_torsion_atom_site_label_2
_geom_torsion_atom_site_label_3
_geom_torsion_atom_site_label_4
_geom_torsion
C13 Cu1 Cu2 N4 131.0(2)
C40 Cu1 Cu2 N4 -48.7(2)
C13 Cu1 Cu2 N5 -50.37(19)
C40 Cu1 Cu2 N5 130.01(19)
C13 Cu1 Cu2 N3 56.33(16)
C40 Cu1 Cu2 N3 -123.28(16)
C13 Cu1 Cu2 N6 -125.73(16)
C40 Cu1 Cu2 N6 54.66(16)
C40 Cu1 C13 N1 153(9)
Cu2 Cu1 C13 N1 131.3(4)
C40 Cu1 C13 N2 -21(10)
Cu2 Cu1 C13 N2 -43.0(4)
N1 C13 N2 C14 0.4(5)
Cu1 C13 N2 C14 175.7(3)
N1 C13 N2 C12 173.0(4)
Cu1 C13 N2 C12 -11.7(6)
N2 C13 N1 C15 -0.6(5)
Cu1 C13 N1 C15 -176.0(3)
N2 C13 N1 C16 -173.3(4)
Cu1 C13 N1 C16 11.3(6)
C21 C17 C16 C24 0.3(6)
C18 C17 C16 C24 -179.4(4)
C21 C17 C16 N1 177.6(4)
C18 C17 C16 N1 -2.1(6)
C13 N1 C16 C24 -94.2(5)
C15 N1 C16 C24 94.0(5)
C13 N1 C16 C17 88.4(5)
C15 N1 C16 C17 -83.5(5)
C17 C16 C24 C23 -0.5(6)
N1 C16 C24 C23 -177.7(4)
C17 C16 C24 C25 176.5(4)
N1 C16 C24 C25 -0.7(6)
C22 C23 C24 C16 0.5(7)
C22 C23 C24 C25 -176.5(4)
C13 N1 C15 C14 0.6(6)
C16 N1 C15 C14 173.3(4)
N1 C15 C14 N2 -0.3(6)
C13 N2 C14 C15 0.0(6)
C12 N2 C14 C15 -172.5(4)
N4 Cu2 N3 C12 176.1(4)
N5 Cu2 N3 C12 37.0(4)
N6 Cu2 N3 C12 -73.3(6)
Cu1 Cu2 N3 C12 -68.8(4)
N4 Cu2 N3 C9 11.6(3)
N5 Cu2 N3 C9 -127.4(3)
N6 Cu2 N3 C9 122.2(4)
Cu1 Cu2 N3 C9 126.8(3)
C12 N3 C9 C8 0.5(7)
Cu2 N3 C9 C8 167.2(4)
C12 N3 C9 C5 179.0(4)
Cu2 N3 C9 C5 -14.3(5)
C16 C24 C25 C26 -89.8(5)
C23 C24 C25 C26 87.0(5)
C16 C24 C25 C27 146.8(4)
C23 C24 C25 C27 -36.4(6)
C44 C43 C51 C50 0.4(7)
N8 C43 C51 C50 177.8(4)
C44 C43 C51 C52 -178.5(4)
N8 C43 C51 C52 -1.1(6)
C51 C43 C44 C48 -0.6(7)
N8 C43 C44 C48 -177.9(4)
C51 C43 C44 C45 175.8(4)
N8 C43 C44 C45 -1.6(6)
C47 C45 C44 C48 -38.0(7)
C46 C45 C44 C48 85.4(6)
C47 C45 C44 C43 145.9(5)
C46 C45 C44 C43 -90.7(6)
C24 C23 C22 C21 -0.5(8)
C23 C22 C21 C17 0.3(8)
C16 C17 C21 C22 -0.2(7)
C18 C17 C21 C22 179.5(5)
C43 C44 C48 C49 -0.2(7)
C45 C44 C48 C49 -176.6(5)
C9 N3 C12 N2 -172.2(4)
Cu2 N3 C12 N2 24.2(6)
C9 N3 C12 C11 4.9(7)
Cu2 N3 C12 C11 -158.7(4)
C13 N2 C12 N3 35.7(6)
C14 N2 C12 N3 -152.7(4)
C13 N2 C12 C11 -141.5(5)
C14 N2 C12 C11 30.0(7)
C16 C17 C18 C20 -118.4(5)
C21 C17 C18 C20 61.9(6)
C16 C17 C18 C19 116.7(5)
C21 C17 C18 C19 -62.9(6)
C51 C43 N8 C40 88.4(5)
C44 C43 N8 C40 -94.1(5)
C51 C43 N8 C41 -85.3(6)
C44 C43 N8 C41 92.3(6)
N4 Cu2 N5 C28 -83.8(6)
N3 Cu2 N5 C28 15.2(5)
N6 Cu2 N5 C28 170.3(5)
Cu1 Cu2 N5 C28 98.0(5)
N4 Cu2 N5 C32 95.2(4)
N3 Cu2 N5 C32 -165.8(3)
N6 Cu2 N5 C32 -10.6(3)
Cu1 Cu2 N5 C32 -82.9(3)
N4 Cu2 N6 C39 38.4(4)
N5 Cu2 N6 C39 177.1(4)
N3 Cu2 N6 C39 -66.3(6)
Cu1 Cu2 N6 C39 -70.8(4)
N4 Cu2 N6 C36 -123.6(3)
N5 Cu2 N6 C36 15.1(3)
N3 Cu2 N6 C36 131.8(4)
Cu1 Cu2 N6 C36 127.2(3)
N5 Cu2 N4 C1 -77.9(6)
N3 Cu2 N4 C1 172.4(5)
N6 Cu2 N4 C1 18.1(6)
Cu1 Cu2 N4 C1 100.1(5)
N5 Cu2 N4 C5 102.5(4)
N3 Cu2 N4 C5 -7.2(3)
N6 Cu2 N4 C5 -161.5(3)
Cu1 Cu2 N4 C5 -79.4(4)
C41 N8 C40 N7 -0.2(5)
C43 N8 C40 N7 -174.5(4)
C41 N8 C40 Cu1 -174.8(4)
C43 N8 C40 Cu1 11.0(6)
C13 Cu1 C40 N8 112(9)
Cu2 Cu1 C40 N8 133.7(4)
C13 Cu1 C40 N7 -62(9)
Cu2 Cu1 C40 N7 -39.5(4)
N3 C9 C8 C10 -6.3(8)
C5 C9 C8 C10 175.2(5)
N3 C9 C8 C7 174.3(5)
C5 C9 C8 C7 -4.2(8)
C40 N8 C41 C42 -0.4(6)
C43 N8 C41 C42 174.0(5)
N8 C41 C42 N7 0.8(7)
C39 N6 C36 C32 177.8(4)
Cu2 N6 C36 C32 -17.6(5)
C39 N6 C36 C35 0.6(7)
Cu2 N6 C36 C35 165.1(4)
C36 N6 C39 C38 5.4(7)
Cu2 N6 C39 C38 -155.2(4)
C36 N6 C39 N7 -170.2(4)
Cu2 N6 C39 N7 29.1(6)
C43 C51 C52 C53 115.7(6)
C50 C51 C52 C53 -63.2(7)
C43 C51 C52 C54 -119.9(6)
C50 C51 C52 C54 61.3(7)
N6 C36 C35 C37 -6.4(7)
C32 C36 C35 C37 176.4(5)
N6 C36 C35 C34 173.0(5)
C32 C36 C35 C34 -4.2(7)
C1 N4 C5 C4 2.3(8)
Cu2 N4 C5 C4 -178.2(4)
C1 N4 C5 C9 -177.9(5)
Cu2 N4 C5 C9 1.7(6)
N3 C9 C5 N4 8.9(7)
C8 C9 C5 N4 -172.6(5)
N3 C9 C5 C4 -171.2(5)
C8 C9 C5 C4 7.3(8)
C9 C8 C10 C11 7.0(9)
C7 C8 C10 C11 -173.6(6)
C8 C10 C11 C12 -2.2(9)
N3 C12 C11 C10 -4.2(8)
N2 C12 C11 C10 172.9(5)
C32 N5 C28 C29 0.2(8)
Cu2 N5 C28 C29 179.2(4)
C44 C48 C49 C50 1.1(9)
N6 C39 C38 C37 -5.3(8)
N7 C39 C38 C37 170.2(5)
C28 N5 C32 C36 -176.4(5)
Cu2 N5 C32 C36 4.5(5)
C28 N5 C32 C31 3.3(7)
Cu2 N5 C32 C31 -175.8(4)
N6 C36 C32 N5 9.5(6)
C35 C36 C32 N5 -173.3(4)
N6 C36 C32 C31 -170.2(4)
C35 C36 C32 C31 7.1(7)
N5 C32 C31 C30 -4.1(8)
C36 C32 C31 C30 175.5(5)
N5 C32 C31 C33 175.8(5)
C36 C32 C31 C33 -4.6(7)
N8 C40 N7 C42 0.7(5)
Cu1 C40 N7 C42 175.2(4)
N8 C40 N7 C39 171.6(4)
Cu1 C40 N7 C39 -13.9(7)
C41 C42 N7 C40 -1.0(7)
C41 C42 N7 C39 -171.8(5)
N6 C39 N7 C40 33.3(7)
C38 C39 N7 C40 -142.5(5)
N6 C39 N7 C42 -157.1(5)
C38 C39 N7 C42 27.1(7)
C48 C49 C50 C51 -1.3(9)
C43 C51 C50 C49 0.5(8)
C52 C51 C50 C49 179.4(5)
C37 C35 C34 C33 178.2(6)
C36 C35 C34 C33 -1.2(9)
C35 C34 C33 C31 3.7(10)
C30 C31 C33 C34 179.0(6)
C32 C31 C33 C34 -0.8(9)
C5 N4 C1 C2 0.6(9)
Cu2 N4 C1 C2 -178.9(5)
C39 C38 C37 C35 -1.1(9)
C36 C35 C37 C38 6.5(8)
C34 C35 C37 C38 -172.9(6)
N4 C5 C4 C3 -3.5(9)
C9 C5 C4 C3 176.7(6)
N4 C5 C4 C6 175.4(6)
C9 C5 C4 C6 -4.5(8)
C3 C4 C6 C7 177.3(8)
C5 C4 C6 C7 -1.4(11)
N5 C28 C29 C30 -2.9(9)
C28 C29 C30 C31 2.0(10)
C32 C31 C30 C29 1.3(9)
C33 C31 C30 C29 -178.5(6)
C4 C6 C7 C8 4.8(12)
C10 C8 C7 C6 178.7(7)
C9 C8 C7 C6 -1.9(10)
C5 C4 C3 C2 1.9(11)
C6 C4 C3 C2 -176.8(8)
C4 C3 C2 C1 0.6(13)
N4 C1 C2 C3 -2.0(12)
